data_7208918
loop_
_publ_author_name
'Shao, Ming-Yan'
'Huo, Peng'
'Sun, Yong-Gang'
'Li, Xin-Yu'
'Zhu, Qin-Yu'
'Dai, Jie'

_publ_section_title
;
 Synthetic methods and structural study of coordination polymers of Cd(ii)
 and Co(ii) with tetrathiafulvalene--tetracarboxylate
;
_journal_issue 6
_journal_name_full CrystEngComm
_journal_page_first 1086
_journal_paper_doi 10.1039/c2ce26219c
_journal_volume 15
_journal_year 2013
_chemical_formula_sum 'C18 H20 Co N2 O9 S2'
_chemical_formula_weight 531.41
_chemical_name_systematic
;
?
;
_space_group_IT_number 2
_symmetry_cell_setting triclinic
_symmetry_space_group_name_Hall '-P 1'
_symmetry_space_group_name_H-M 'P -1'
_atom_sites_solution_hydrogens geom
_atom_sites_solution_primary direct
_atom_sites_solution_secondary difmap
_audit_creation_method SHELXL-97
_cell_angle_alpha 106.620(2)
_cell_angle_beta 103.906(3)
_cell_angle_gamma 102.182(2)
_cell_formula_units_Z 2
_cell_length_a 9.0480(11)
_cell_length_b 10.9486(15)
_cell_length_c 12.7222(18)
_cell_measurement_reflns_used 4926
_cell_measurement_temperature 223(2)
_cell_measurement_theta_max 27.5
_cell_measurement_theta_min 3.1
_cell_volume 1118.0(3)
_computing_structure_refinement 'SHELXL-97 (Sheldrick, 1997)'
_computing_structure_solution 'SHELXS-97 (Sheldrick, 1990)'
_diffrn_ambient_temperature 223(2)
_diffrn_detector_area_resol_mean 14.63
_diffrn_measured_fraction_theta_full 0.971
_diffrn_measured_fraction_theta_max 0.971
_diffrn_measurement_device_type 'Rigaku Mercury'
_diffrn_measurement_method \w
_diffrn_radiation_monochromator graphite
_diffrn_radiation_source 'fine-focus sealed tube'
_diffrn_radiation_type MoK\a
_diffrn_radiation_wavelength 0.71075
_diffrn_reflns_av_R_equivalents 0.0358
_diffrn_reflns_av_sigmaI/netI 0.0464
_diffrn_reflns_limit_h_max 9
_diffrn_reflns_limit_h_min -10
_diffrn_reflns_limit_k_max 13
_diffrn_reflns_limit_k_min -11
_diffrn_reflns_limit_l_max 15
_diffrn_reflns_limit_l_min -15
_diffrn_reflns_number 9088
_diffrn_reflns_theta_full 25.00
_diffrn_reflns_theta_max 25.00
_diffrn_reflns_theta_min 3.39
_exptl_absorpt_coefficient_mu 1.006
_exptl_absorpt_correction_T_max 0.8637
_exptl_absorpt_correction_T_min 0.7522
_exptl_absorpt_correction_type multi-scan
_exptl_absorpt_process_details 'Jacobson, R. (1998) Private communication'
_exptl_crystal_colour Red
_exptl_crystal_density_diffrn 1.579
_exptl_crystal_density_method 'not measured'
_exptl_crystal_description Block
_exptl_crystal_F_000 546
_exptl_crystal_size_max 0.30
_exptl_crystal_size_mid 0.25
_exptl_crystal_size_min 0.15
_refine_diff_density_max 0.694
_refine_diff_density_min -1.346
_refine_diff_density_rms 0.140
_refine_ls_extinction_method none
_refine_ls_goodness_of_fit_ref 1.001
_refine_ls_hydrogen_treatment constr
_refine_ls_matrix_type full
_refine_ls_number_parameters 292
_refine_ls_number_reflns 3820
_refine_ls_number_restraints 0
_refine_ls_restrained_S_all 1.001
_refine_ls_R_factor_all 0.0984
_refine_ls_R_factor_gt 0.0813
_refine_ls_shift/su_max 0.089
_refine_ls_shift/su_mean 0.001
_refine_ls_structure_factor_coef Fsqd
_refine_ls_weighting_details 'calc w=1/[\s^2^(Fo^2^)+(0.0018P)^2^+15.4884P] where P=(Fo^2^+2Fc^2^)/3'
_refine_ls_weighting_scheme calc
_refine_ls_wR_factor_gt 0.1708
_refine_ls_wR_factor_ref 0.1808
_reflns_number_gt 3060
_reflns_number_total 3820
_reflns_threshold_expression >2sigma(I)
_cod_data_source_file c2ce26219c.txt
_cod_data_source_block 4
_cod_original_sg_symbol_Hall '-P 1 '
_cod_original_sg_symbol_H-M 'P -1 '
_cod_database_code 7208918

loop_
_symmetry_equiv_pos_as_xyz
'x, y, z'
'-x, -y, -z'

loop_
_atom_site_label
_atom_site_type_symbol
_atom_site_fract_x
_atom_site_fract_y
_atom_site_fract_z
_atom_site_U_iso_or_equiv
_atom_site_adp_type
_atom_site_occupancy
_atom_site_symmetry_multiplicity
_atom_site_calc_flag
_atom_site_refinement_flags
Co1 Co 0.59905(13) -0.01902(11) 0.38176(9) 0.0398(3) Uani 1 1 d .
S1 S 0.98202(18) 0.30188(15) 0.88156(13) 0.0213(4) Uani 1 1 d .
S2 S 0.80369(18) 0.49455(15) 0.85797(13) 0.0215(4) Uani 1 1 d .
N1 N 0.4309(6) 0.0753(5) 0.2531(4) 0.0191(11) Uani 1 1 d .
N2 N 0.5194(6) -0.1455(5) 0.1648(4) 0.0205(11) Uani 1 1 d .
C1 C 0.8158(6) 0.2501(5) 0.7558(4) 0.0131(11) Uani 1 1 d .
C2 C 0.7355(6) 0.3390(5) 0.7457(4) 0.0112(11) Uani 1 1 d .
C3 C 0.9548(7) 0.4569(6) 0.9462(5) 0.0160(12) Uani 1 1 d .
C4 C 0.7919(7) 0.1143(5) 0.6719(5) 0.0131(11) Uani 1 1 d .
C5 C 0.5932(7) 0.3313(6) 0.6498(5) 0.0154(12) Uani 1 1 d .
C6 C 0.3870(8) 0.1823(6) 0.2944(6) 0.0252(14) Uani 1 1 d .
H6 H 0.4299 0.2312 0.3744 0.030 Uiso 1 1 calc R
C7 C 0.2807(8) 0.2272(7) 0.2264(6) 0.0300(15) Uani 1 1 d .
H7 H 0.2546 0.3048 0.2598 0.036 Uiso 1 1 calc R
C8 C 0.2157(8) 0.1553(7) 0.1099(6) 0.0263(15) Uani 1 1 d .
H8 H 0.1419 0.1819 0.0625 0.032 Uiso 1 1 calc R
C9 C 0.2592(7) 0.0432(6) 0.0624(5) 0.0228(14) Uani 1 1 d .
C10 C 0.3664(7) 0.0039(6) 0.1360(5) 0.0160(12) Uani 1 1 d .
C11 C 0.5683(8) -0.2486(7) 0.1221(6) 0.0269(15) Uani 1 1 d .
H11 H 0.6401 -0.2727 0.1733 0.032 Uiso 1 1 calc R
C12 C 0.5172(9) -0.3238(7) 0.0031(6) 0.0318(16) Uani 1 1 d .
H12 H 0.5551 -0.3963 -0.0242 0.038 Uiso 1 1 calc R
C13 C 0.4134(9) -0.2914(7) -0.0717(6) 0.0332(17) Uani 1 1 d .
H13 H 0.3791 -0.3410 -0.1515 0.040 Uiso 1 1 calc R
C14 C 0.3567(8) -0.1830(7) -0.0302(5) 0.0249(14) Uani 1 1 d .
C15 C 0.4172(7) -0.1101(6) 0.0917(5) 0.0176(12) Uani 1 1 d .
C16 C 0.2001(8) -0.0347(7) -0.0602(5) 0.0279(15) Uani 1 1 d .
H16 H 0.1274 -0.0103 -0.1107 0.034 Uiso 1 1 calc R
C17 C 0.2472(9) -0.1404(8) -0.1026(6) 0.0345(17) Uani 1 1 d .
H17 H 0.2072 -0.1886 -0.1828 0.041 Uiso 1 1 calc R
C18 C 0.9429(11) 0.4838(10) 0.3365(8) 0.056(2) Uani 1 1 d .
H18A H 1.0044 0.5569 0.4089 0.084 Uiso 1 1 calc R
H18B H 0.9105 0.5195 0.2761 0.084 Uiso 1 1 calc R
H18C H 1.0079 0.4269 0.3154 0.084 Uiso 1 1 calc R
O1 O 0.9016(5) 0.0641(4) 0.6953(4) 0.0218(9) Uani 1 1 d .
O2 O 0.6643(5) 0.0589(4) 0.5870(3) 0.0176(9) Uani 1 1 d .
O3 O 0.4750(5) 0.2304(4) 0.6060(4) 0.0249(10) Uani 1 1 d .
O4 O 0.6025(5) 0.4352(4) 0.6265(4) 0.0315(12) Uani 1 1 d .
O5 O 0.8257(5) -0.0940(5) 0.3795(4) 0.0297(11) Uani 1 1 d .
O6 O 0.7889(5) 0.1828(4) 0.4113(4) 0.0276(10) Uani 1 1 d .
O7 O 0.8066(6) 0.4087(5) 0.3499(4) 0.0351(12) Uani 1 1 d .
H7A H 0.7626 0.4600 0.3828 0.053 Uiso 1 1 calc R
O8 O 0.6911(5) 0.5690(4) 0.4917(4) 0.0251(10) Uani 1 1 d .
O9 O 0.0971(5) 0.1830(4) 0.4392(4) 0.0263(10) Uani 1 1 d .

loop_
_atom_site_aniso_label
_atom_site_aniso_U_11
_atom_site_aniso_U_22
_atom_site_aniso_U_33
_atom_site_aniso_U_23
_atom_site_aniso_U_13
_atom_site_aniso_U_12
Co1 0.0387(6) 0.0386(6) 0.0389(6) 0.0121(5) 0.0093(5) 0.0113(5)
S1 0.0217(8) 0.0159(7) 0.0150(7) -0.0034(6) -0.0078(6) 0.0108(6)
S2 0.0242(8) 0.0142(7) 0.0155(7) -0.0027(6) -0.0062(6) 0.0100(6)
N1 0.020(3) 0.020(3) 0.017(3) 0.006(2) 0.006(2) 0.005(2)
N2 0.023(3) 0.022(3) 0.018(3) 0.008(2) 0.006(2) 0.009(2)
C1 0.010(3) 0.015(3) 0.006(3) 0.001(2) -0.004(2) -0.001(2)
C2 0.012(3) 0.007(3) 0.008(3) -0.001(2) -0.001(2) -0.002(2)
C3 0.017(3) 0.012(3) 0.014(3) 0.000(2) -0.002(2) 0.009(2)
C4 0.016(3) 0.011(3) 0.012(3) 0.002(2) 0.005(2) 0.004(2)
C5 0.015(3) 0.017(3) 0.012(3) 0.003(2) 0.001(2) 0.007(2)
C6 0.033(4) 0.021(3) 0.022(3) 0.007(3) 0.008(3) 0.012(3)
C7 0.036(4) 0.028(4) 0.035(4) 0.015(3) 0.015(3) 0.020(3)
C8 0.020(3) 0.035(4) 0.035(4) 0.023(3) 0.009(3) 0.014(3)
C9 0.019(3) 0.026(3) 0.022(3) 0.010(3) 0.005(3) 0.003(3)
C10 0.015(3) 0.017(3) 0.016(3) 0.007(2) 0.005(2) 0.004(2)
C11 0.034(4) 0.026(3) 0.029(4) 0.012(3) 0.015(3) 0.016(3)
C12 0.041(4) 0.024(3) 0.030(4) 0.002(3) 0.017(3) 0.013(3)
C13 0.042(4) 0.031(4) 0.021(3) 0.000(3) 0.017(3) 0.004(3)
C14 0.029(4) 0.025(3) 0.017(3) 0.007(3) 0.007(3) 0.003(3)
C15 0.018(3) 0.018(3) 0.016(3) 0.007(2) 0.007(2) 0.001(2)
C16 0.026(4) 0.037(4) 0.014(3) 0.008(3) -0.001(3) 0.007(3)
C17 0.038(4) 0.043(4) 0.015(3) 0.007(3) 0.004(3) 0.006(3)
C18 0.053(6) 0.054(6) 0.049(5) 0.010(4) 0.020(4) -0.002(4)
O1 0.016(2) 0.016(2) 0.027(2) -0.0002(18) 0.0052(18) 0.0071(17)
O2 0.015(2) 0.017(2) 0.013(2) 0.0001(16) 0.0016(16) 0.0007(16)
O3 0.017(2) 0.016(2) 0.031(2) 0.0082(19) -0.0061(19) -0.0006(18)
O4 0.025(2) 0.020(2) 0.038(3) 0.021(2) -0.011(2) -0.0051(19)
O5 0.024(2) 0.034(3) 0.040(3) 0.019(2) 0.015(2) 0.015(2)
O6 0.017(2) 0.022(2) 0.044(3) 0.016(2) 0.007(2) 0.0044(18)
O7 0.044(3) 0.028(3) 0.035(3) 0.009(2) 0.017(2) 0.012(2)
O8 0.023(2) 0.022(2) 0.030(2) 0.0108(19) 0.0042(19) 0.0080(18)
O9 0.020(2) 0.022(2) 0.037(3) 0.010(2) 0.011(2) 0.0058(19)

loop_
_atom_type_symbol
_atom_type_description
_atom_type_scat_dispersion_real
_atom_type_scat_dispersion_imag
_atom_type_scat_source
C C 0.0033 0.0016 'International Tables Vol C Tables 4.2.6.8 and 6.1.1.4'
H H 0.0000 0.0000 'International Tables Vol C Tables 4.2.6.8 and 6.1.1.4'
N N 0.0061 0.0033 'International Tables Vol C Tables 4.2.6.8 and 6.1.1.4'
O O 0.0106 0.0060 'International Tables Vol C Tables 4.2.6.8 and 6.1.1.4'
S S 0.1246 0.1234 'International Tables Vol C Tables 4.2.6.8 and 6.1.1.4'
Co Co 0.3494 0.9721 'International Tables Vol C Tables 4.2.6.8 and 6.1.1.4'

loop_
_geom_angle_atom_site_label_1
_geom_angle_atom_site_label_2
_geom_angle_atom_site_label_3
_geom_angle
_geom_angle_site_symmetry_1
_geom_angle_site_symmetry_3
O3 Co1 O6 152.99(15) 2_656 .
O3 Co1 O5 75.92(16) 2_656 .
O6 Co1 O5 79.99(16) . .
O3 Co1 O2 84.47(15) 2_656 .
O6 Co1 O2 85.68(16) . .
O5 Co1 O2 95.06(16) . .
C1 S1 C3 95.3(3) . .
C2 S2 C3 95.5(3) . .
C6 N1 C10 117.4(5) . .
C11 N2 C15 119.0(5) . .
C2 C1 C4 129.6(5) . .
C2 C1 S1 116.7(4) . .
C4 C1 S1 113.6(4) . .
C1 C2 C5 131.2(5) . .
C1 C2 S2 117.6(4) . .
C5 C2 S2 111.2(4) . .
C3 C3 S2 121.9(6) 2_767 .
C3 C3 S1 123.5(6) 2_767 .
S2 C3 S1 114.5(3) . .
O1 C4 O2 125.7(5) . .
O1 C4 C1 115.4(5) . .
O2 C4 C1 119.0(5) . .
O3 C5 O4 124.8(5) . .
O3 C5 C2 120.3(5) . .
O4 C5 C2 114.7(5) . .
N1 C6 C7 124.1(6) . .
N1 C6 H6 118.0 . .
C7 C6 H6 118.0 . .
C8 C7 C6 118.3(6) . .
C8 C7 H7 120.8 . .
C6 C7 H7 120.8 . .
C7 C8 C9 119.7(6) . .
C7 C8 H8 120.1 . .
C9 C8 H8 120.1 . .
C8 C9 C10 118.7(6) . .
C8 C9 C16 122.8(6) . .
C10 C9 C16 118.5(6) . .
N1 C10 C9 121.7(6) . .
N1 C10 C15 117.0(5) . .
C9 C10 C15 121.3(5) . .
N2 C11 C12 122.5(6) . .
N2 C11 H11 118.7 . .
C12 C11 H11 118.7 . .
C13 C12 C11 119.7(6) . .
C13 C12 H12 120.2 . .
C11 C12 H12 120.2 . .
C12 C13 C14 119.8(6) . .
C12 C13 H13 120.1 . .
C14 C13 H13 120.1 . .
C13 C14 C15 116.9(6) . .
C13 C14 C17 124.0(6) . .
C15 C14 C17 119.0(6) . .
N2 C15 C14 122.0(6) . .
N2 C15 C10 119.8(5) . .
C14 C15 C10 118.2(5) . .
C17 C16 C9 120.9(6) . .
C17 C16 H16 119.6 . .
C9 C16 H16 119.6 . .
C16 C17 C14 122.2(6) . .
C16 C17 H17 118.9 . .
C14 C17 H17 118.9 . .
O7 C18 H18A 109.5 . .
O7 C18 H18B 109.5 . .
H18A C18 H18B 109.5 . .
O7 C18 H18C 109.5 . .
H18A C18 H18C 109.5 . .
H18B C18 H18C 109.5 . .
C4 O2 Co1 135.4(4) . .
C5 O3 Co1 137.7(4) . 2_656
C18 O7 H7A 109.5 . .

loop_
_geom_bond_atom_site_label_1
_geom_bond_atom_site_label_2
_geom_bond_distance
_geom_bond_site_symmetry_2
Co1 O3 2.331(4) 2_656
Co1 O6 2.363(4) .
Co1 O5 2.368(5) .
Co1 O2 2.380(4) .
S1 C1 1.763(5) .
S1 C3 1.759(6) .
S2 C2 1.750(5) .
S2 C3 1.750(6) .
N1 C6 1.324(8) .
N1 C10 1.376(8) .
N2 C11 1.319(8) .
N2 C15 1.346(8) .
C1 C2 1.349(8) .
C1 C4 1.497(8) .
C2 C5 1.514(7) .
C3 C3 1.354(11) 2_767
C4 O1 1.248(7) .
C4 O2 1.265(7) .
C5 O3 1.240(7) .
C5 O4 1.246(7) .
C6 C7 1.399(9) .
C6 H6 0.9400 .
C7 C8 1.371(10) .
C7 H7 0.9400 .
C8 C9 1.387(10) .
C8 H8 0.9400 .
C9 C10 1.404(9) .
C9 C16 1.446(9) .
C10 C15 1.433(9) .
C11 C12 1.404(10) .
C11 H11 0.9400 .
C12 C13 1.348(11) .
C12 H12 0.9400 .
C13 C14 1.407(10) .
C13 H13 0.9400 .
C14 C15 1.428(8) .
C14 C17 1.433(10) .
C16 C17 1.332(10) .
C16 H16 0.9400 .
C17 H17 0.9400 .
C18 O7 1.407(10) .
C18 H18A 0.9700 .
C18 H18B 0.9700 .
C18 H18C 0.9700 .
O3 Co1 2.331(4) 2_656
O7 H7A 0.8300 .

loop_
_geom_torsion_atom_site_label_1
_geom_torsion_atom_site_label_2
_geom_torsion_atom_site_label_3
_geom_torsion_atom_site_label_4
_geom_torsion
_geom_torsion_site_symmetry_1
_geom_torsion_site_symmetry_4
C3 S1 C1 C2 4.1(5) . .
C3 S1 C1 C4 -179.6(4) . .
C4 C1 C2 C5 2.2(10) . .
S1 C1 C2 C5 177.7(5) . .
C4 C1 C2 S2 -176.0(5) . .
S1 C1 C2 S2 -0.4(6) . .
C3 S2 C2 C1 -3.5(5) . .
C3 S2 C2 C5 177.9(4) . .
C2 S2 C3 C3 -175.6(7) . 2_767
C2 S2 C3 S1 6.3(4) . .
C1 S1 C3 C3 175.5(8) . 2_767
C1 S1 C3 S2 -6.4(4) . .
C2 C1 C4 O1 167.5(6) . .
S1 C1 C4 O1 -8.2(6) . .
C2 C1 C4 O2 -14.4(9) . .
S1 C1 C4 O2 170.0(4) . .
C1 C2 C5 O3 46.5(9) . .
S2 C2 C5 O3 -135.3(5) . .
C1 C2 C5 O4 -138.1(7) . .
S2 C2 C5 O4 40.2(6) . .
C10 N1 C6 C7 -0.5(10) . .
N1 C6 C7 C8 1.0(11) . .
C6 C7 C8 C9 -1.6(10) . .
C7 C8 C9 C10 1.7(9) . .
C7 C8 C9 C16 -177.7(6) . .
C6 N1 C10 C9 0.6(8) . .
C6 N1 C10 C15 178.7(5) . .
C8 C9 C10 N1 -1.2(9) . .
C16 C9 C10 N1 178.2(6) . .
C8 C9 C10 C15 -179.2(6) . .
C16 C9 C10 C15 0.2(9) . .
C15 N2 C11 C12 -0.4(10) . .
N2 C11 C12 C13 -0.4(11) . .
C11 C12 C13 C14 -0.3(11) . .
C12 C13 C14 C15 1.6(10) . .
C12 C13 C14 C17 179.7(7) . .
C11 N2 C15 C14 1.8(9) . .
C11 N2 C15 C10 -178.2(6) . .
C13 C14 C15 N2 -2.4(9) . .
C17 C14 C15 N2 179.4(6) . .
C13 C14 C15 C10 177.6(6) . .
C17 C14 C15 C10 -0.6(9) . .
N1 C10 C15 N2 2.3(8) . .
C9 C10 C15 N2 -179.6(5) . .
N1 C10 C15 C14 -177.7(5) . .
C9 C10 C15 C14 0.4(9) . .
C8 C9 C16 C17 178.8(7) . .
C10 C9 C16 C17 -0.6(10) . .
C9 C16 C17 C14 0.4(11) . .
C13 C14 C17 C16 -177.9(7) . .
C15 C14 C17 C16 0.2(11) . .
O1 C4 O2 Co1 -62.8(8) . .
C1 C4 O2 Co1 119.3(5) . .
O3 Co1 O2 C4 111.1(5) 2_656 .
O6 Co1 O2 C4 -43.8(5) . .
O5 Co1 O2 C4 35.8(5) . .
O4 C5 O3 Co1 179.4(5) . 2_656
C2 C5 O3 Co1 -5.6(9) . 2_656
